data_4333331
loop_
_publ_author_name
'Company, Anna'
'Jee, Joo-Eun'
'Ribas, Xavi'
'Lopez-Valbuena, Josep Maria'
'G\'omez, Laura'
'Corbella, Montserrat'
'Llobet, Antoni'
'Mah\'ia, Jos\'e'
'Benet-Buchholz, Jordi'
'Costas, Miquel'
'van Eldik, Rudi'

_publ_section_title
;
 Structural and Kinetic Study of Reversible CO2Fixation by Dicopper
 Macrocyclic Complexes. From Intramolecular Binding to Self-Assembly of
 Molecular Boxes
;
_journal_issue 22
_journal_name_full 'Inorganic Chemistry'
_journal_page_first 9098
_journal_page_last 9110
_journal_paper_doi 10.1021/ic700692t
_journal_volume 46
_journal_year 2007
_chemical_formula_sum 'C79.5 H118 Cu4 F12 N19 O18 S4'
_chemical_formula_weight 2238.33
_chemical_name_systematic
;

 ?

;
_space_group_IT_number 15
_symmetry_cell_setting monoclinic
_symmetry_space_group_name_Hall '-C 2yc'
_symmetry_space_group_name_H-M 'C 1 2/c 1'
_atom_sites_solution_hydrogens geom
_atom_sites_solution_primary direct
_atom_sites_solution_secondary difmap
_audit_creation_method SHELXL-97
_cell_angle_alpha 90.00
_cell_angle_beta 106.586(2)
_cell_angle_gamma 90.00
_cell_formula_units_Z 4
_cell_length_a 26.0381(7)
_cell_length_b 13.1320(5)
_cell_length_c 31.2787(12)
_cell_measurement_temperature 153(2)
_cell_volume 10250.2(6)
_computing_cell_refinement 'Bruker SAINT program Vers. 5.0'
_computing_data_collection 'Bruker SMART CCD area detector system'
_computing_data_reduction 'Bruker SAINT program Vers. 5.0'
_computing_molecular_graphics 'SHELXL-97 (Sheldrick, 1997)'
_computing_publication_material 'SHELXL-97 (Sheldrick, 1997)'
_computing_structure_refinement 'SHELXL-97 (Sheldrick, 1997)'
_computing_structure_solution 'SHELXS-97 (Sheldrick, 1990)'
_diffrn_ambient_temperature 153(2)
_diffrn_detector_area_resol_mean 512
_diffrn_detector_type 'Smart 1000 CCD area detector'
_diffrn_measured_fraction_theta_full 0.846
_diffrn_measured_fraction_theta_max 0.846
_diffrn_measurement_device_type 'four-circle diffractometer Bruker P4'
_diffrn_measurement_method
;
 Fullsphere data collection, phi and omega scans,
 in omega at 0.3 deg scan width, three runs with 98, 67 and 67 frames, phi=0 deg
 in phi at 0.3 deg scan width, two runs with 1207 frames, omega=-32 deg
;
_diffrn_measurement_specimen_support 'magnetic support whith 10 micron nylon fiber cryoloop'
_diffrn_radiation_monochromator graphite
_diffrn_radiation_type MoK\a
_diffrn_radiation_wavelength 0.71073
_diffrn_reflns_av_R_equivalents 0.0598
_diffrn_reflns_av_sigmaI/netI 0.1091
_diffrn_reflns_limit_h_max 35
_diffrn_reflns_limit_h_min -35
_diffrn_reflns_limit_k_max 7
_diffrn_reflns_limit_k_min -17
_diffrn_reflns_limit_l_max 42
_diffrn_reflns_limit_l_min -28
_diffrn_reflns_number 16094
_diffrn_reflns_theta_full 29.00
_diffrn_reflns_theta_max 29.00
_diffrn_reflns_theta_min 1.75
_diffrn_source 'rotating anode X-ray tube'
_diffrn_source_current 220
_diffrn_source_power 47
_diffrn_source_size '10 mm x 0.5 mm fine focus'
_diffrn_source_type 'MACScience Co. M18X-HF'
_exptl_absorpt_coefficient_mu 0.992
_exptl_absorpt_correction_T_max 1.000000
_exptl_absorpt_correction_T_min 0.704962
_exptl_absorpt_correction_type empirical
_exptl_absorpt_process_details
; 
 SADABS Version 2.1 2003 Bruker-Nonius
 Blessing, Acta Cryst. (1995) A51 33-38
;
_exptl_crystal_colour colorless/grey
_exptl_crystal_density_diffrn 1.450
_exptl_crystal_density_method 'not measured'
_exptl_crystal_description plate
_exptl_crystal_F_000 4640
_exptl_crystal_preparation
;
 Slow diffusion of diethylethre into a solution of the compound
 in acetonitrile at room temperature. The crystals are only
 stable in presence of solvent.
;
_exptl_crystal_size_max 0.20
_exptl_crystal_size_mid 0.20
_exptl_crystal_size_min 0.03
_refine_diff_density_max 1.299
_refine_diff_density_min -1.625
_refine_diff_density_rms 0.156
_refine_ls_extinction_method none
_refine_ls_goodness_of_fit_ref 0.926
_refine_ls_hydrogen_treatment noref
_refine_ls_matrix_type full
_refine_ls_number_parameters 660
_refine_ls_number_reflns 11529
_refine_ls_number_restraints 450
_refine_ls_restrained_S_all 0.911
_refine_ls_R_factor_all 0.1529
_refine_ls_R_factor_gt 0.0812
_refine_ls_shift/su_max 0.001
_refine_ls_shift/su_mean 0.000
_refine_ls_structure_factor_coef Fsqd
_refine_ls_weighting_details 'calc w=1/[\s^2^(Fo^2^)+(0.1325P)^2^+0.0000P] where P=(Fo^2^+2Fc^2^)/3'
_refine_ls_weighting_scheme calc
_refine_ls_wR_factor_gt 0.1977
_refine_ls_wR_factor_ref 0.2328
_reflns_number_gt 5712
_reflns_number_total 11529
_reflns_threshold_expression >2sigma(I)
_cod_data_source_file ic700692tsup1.cif
_cod_data_source_block 4
_cod_depositor_comments
;
The following automatic conversions were performed:
'__exptl_crystal_preparation' tag replaced with
'_exptl_crystal_preparation'.

'_diffrn_measurement_specimen_suppport'
tag replaced with '_diffrn_measurement_specimen_support'.

Automatic conversion script
Id: cif_correct_tags 1440 2010-10-19 06:21:57Z saulius 

The following automatic conversions were performed:

'_symmetry_cell_setting' value 'Monoclinic' changed to 'monoclinic'
according to /home/saulius/struct/CIF-dictionaries/cif_core.dic
dictionary named 'cif_core.dic' version 2.4.2 from 2011-04-26.

Automatic conversion script
Id: cif_fix_values 1891 2012-01-12 08:04:46Z andrius 
;
_cod_original_sg_symbol_H-M C2/c
_cod_original_formula_sum 'C79.50 H118 Cu4 F12 N19 O18 S4'
_cod_database_code 4333331

loop_
_symmetry_equiv_pos_as_xyz
'x, y, z'
'-x, y, -z+1/2'
'x+1/2, y+1/2, z'
'-x+1/2, y+1/2, -z+1/2'
'-x, -y, -z'
'x, -y, z-1/2'
'-x+1/2, -y+1/2, -z'
'x+1/2, -y+1/2, z-1/2'

loop_
_atom_site_label
_atom_site_type_symbol
_atom_site_fract_x
_atom_site_fract_y
_atom_site_fract_z
_atom_site_U_iso_or_equiv
_atom_site_adp_type
_atom_site_occupancy
_atom_site_symmetry_multiplicity
_atom_site_calc_flag
_atom_site_refinement_flags
_atom_site_disorder_assembly
_atom_site_disorder_group
Cu1 Cu 1.09083(2) 0.46862(5) 0.39562(2) 0.01584(17) Uani 1 1 d U . .
O1 O 1.11262(15) 0.4630(3) 0.45809(13) 0.0247(9) Uani 1 1 d U . .
N1 N 1.09823(15) 0.3135(4) 0.39002(16) 0.0183(10) Uani 1 1 d U . .
C1 C 1.1573(2) 0.3047(5) 0.3964(2) 0.0261(14) Uani 1 1 d U . .
H1A H 1.1658 0.2355 0.3889 0.039 Uiso 1 1 calc R . .
H1B H 1.1767 0.3193 0.4276 0.039 Uiso 1 1 calc R . .
H1C H 1.1682 0.3535 0.3769 0.039 Uiso 1 1 calc R . .
Cu2 Cu 0.83983(2) 0.46555(6) 0.41376(2) 0.01983(18) Uani 1 1 d U . .
O2 O 0.87414(15) 0.4738(3) 0.47507(14) 0.0275(9) Uani 1 1 d U . .
N2 N 1.05205(15) 0.4632(3) 0.33085(15) 0.0164(9) Uani 1 1 d U . .
C2 C 1.0687(2) 0.2818(4) 0.3439(2) 0.0241(13) Uani 1 1 d U . .
H2A H 1.0315 0.2626 0.3427 0.029 Uiso 1 1 calc R . .
H2B H 1.0863 0.2218 0.3352 0.029 Uiso 1 1 calc R . .
N3 N 1.09815(16) 0.6213(3) 0.38585(15) 0.0151(9) Uani 1 1 d U . .
O3 O 0.81097(17) 0.4560(5) 0.50943(17) 0.0529(16) Uani 1 1 d U . .
C3 C 1.0679(2) 0.3691(4) 0.3120(2) 0.0222(12) Uani 1 1 d U . .
H3A H 1.1039 0.3778 0.3077 0.027 Uiso 1 1 calc R . .
H3B H 1.0421 0.3544 0.2826 0.027 Uiso 1 1 calc R . .
N4 N 0.82736(16) 0.6197(3) 0.40701(15) 0.0152(9) Uani 1 1 d U . .
C4 C 0.9936(2) 0.4623(5) 0.3273(2) 0.0236(12) Uani 1 1 d U . .
H4A H 0.9728 0.4619 0.2958 0.035 Uiso 1 1 calc R . .
H4B H 0.9846 0.5232 0.3418 0.035 Uiso 1 1 calc R . .
H4C H 0.9851 0.4013 0.3420 0.035 Uiso 1 1 calc R . .
N5 N 0.81814(17) 0.4610(4) 0.34715(17) 0.0228(10) Uani 1 1 d U . .
C5 C 1.0657(2) 0.5549(4) 0.3090(2) 0.0244(13) Uani 1 1 d U . .
H5A H 1.0389 0.5655 0.2798 0.029 Uiso 1 1 calc R . .
H5B H 1.1014 0.5464 0.3040 0.029 Uiso 1 1 calc R . .
C6 C 1.0664(2) 0.6467(4) 0.33929(19) 0.0223(12) Uani 1 1 d U . .
H6A H 1.0826 0.7060 0.3285 0.027 Uiso 1 1 calc R . .
H6B H 1.0293 0.6648 0.3387 0.027 Uiso 1 1 calc R . .
N6 N 0.82595(18) 0.3103(4) 0.40997(17) 0.0249(11) Uani 1 1 d U . .
C7 C 1.1572(2) 0.6327(5) 0.3898(2) 0.0252(13) Uani 1 1 d U . .
H7A H 1.1646 0.7030 0.3828 0.038 Uiso 1 1 calc R . .
H7B H 1.1670 0.5862 0.3689 0.038 Uiso 1 1 calc R . .
H7C H 1.1784 0.6164 0.4204 0.038 Uiso 1 1 calc R . .
C8 C 1.0847(2) 0.6967(5) 0.4166(2) 0.0294(15) Uani 1 1 d U . .
H8A H 1.0918 0.7660 0.4072 0.035 Uiso 1 1 calc R . .
H8B H 1.1086 0.6854 0.4470 0.035 Uiso 1 1 calc R . .
C9 C 1.0271(2) 0.6915(4) 0.4180(2) 0.0219(12) Uani 1 1 d U . .
C10 C 1.0081(2) 0.6075(5) 0.4361(2) 0.0296(14) Uani 1 1 d U . .
H10A H 1.0308 0.5504 0.4459 0.036 Uiso 1 1 calc R . .
C11 C 0.9561(2) 0.6067(5) 0.4399(2) 0.0289(14) Uani 1 1 d U . .
H11A H 0.9439 0.5497 0.4530 0.035 Uiso 1 1 calc R . .
C12 C 0.9218(2) 0.6886(5) 0.4247(2) 0.0241(13) Uani 1 1 d U . .
C13 C 0.9404(2) 0.7694(5) 0.4061(3) 0.0410(19) Uani 1 1 d U . .
H13A H 0.9175 0.8259 0.3957 0.049 Uiso 1 1 calc R . .
C14 C 0.9923(3) 0.7713(5) 0.4019(3) 0.0419(19) Uani 1 1 d U . .
H14A H 1.0038 0.8276 0.3880 0.050 Uiso 1 1 calc R . .
C15 C 0.86741(19) 0.6917(5) 0.4333(2) 0.0248(13) Uani 1 1 d U . .
H15A H 0.8724 0.6779 0.4653 0.030 Uiso 1 1 calc R . .
H15B H 0.8528 0.7615 0.4271 0.030 Uiso 1 1 calc R . .
C16 C 0.7777(2) 0.6327(5) 0.4210(2) 0.0322(15) Uani 1 1 d U . .
H16A H 0.7652 0.7032 0.4157 0.048 Uiso 1 1 calc R . .
H16B H 0.7853 0.6170 0.4528 0.048 Uiso 1 1 calc R . .
H16C H 0.7499 0.5866 0.4037 0.048 Uiso 1 1 calc R . .
C17 C 0.8144(2) 0.6453(5) 0.3579(2) 0.0282(14) Uani 1 1 d U . .
H17A H 0.7907 0.7057 0.3511 0.034 Uiso 1 1 calc R . .
H17B H 0.8478 0.6615 0.3501 0.034 Uiso 1 1 calc R . .
C18 C 0.7870(2) 0.5554(4) 0.3308(2) 0.0292(14) Uani 1 1 d U . .
H18A H 0.7502 0.5483 0.3336 0.035 Uiso 1 1 calc R . .
H18B H 0.7844 0.5661 0.2989 0.035 Uiso 1 1 calc R . .
C19 C 0.8672(2) 0.4600(5) 0.3315(2) 0.0326(14) Uani 1 1 d U . .
H19A H 0.8567 0.4588 0.2988 0.049 Uiso 1 1 calc R . .
H19B H 0.8885 0.3993 0.3431 0.049 Uiso 1 1 calc R . .
H19C H 0.8885 0.5212 0.3423 0.049 Uiso 1 1 calc R . .
C20 C 0.7859(2) 0.3676(5) 0.3329(2) 0.0300(14) Uani 1 1 d U . .
H20A H 0.7828 0.3525 0.3012 0.036 Uiso 1 1 calc R . .
H20B H 0.7494 0.3772 0.3359 0.036 Uiso 1 1 calc R . .
C21 C 0.8133(2) 0.2815(5) 0.3619(2) 0.0286(14) Uani 1 1 d U . .
H21A H 0.7898 0.2208 0.3561 0.034 Uiso 1 1 calc R . .
H21B H 0.8468 0.2639 0.3546 0.034 Uiso 1 1 calc R . .
C22 C 0.7763(2) 0.3004(5) 0.4249(2) 0.0307(15) Uani 1 1 d U . .
H22A H 0.7659 0.2285 0.4242 0.046 Uiso 1 1 calc R . .
H22B H 0.7472 0.3395 0.4049 0.046 Uiso 1 1 calc R . .
H22C H 0.7833 0.3266 0.4554 0.046 Uiso 1 1 calc R . .
C23 C 0.8671(2) 0.2432(4) 0.4388(2) 0.0245(13) Uani 1 1 d U . .
H23A H 0.8541 0.1721 0.4345 0.029 Uiso 1 1 calc R . .
H23B H 0.8713 0.2615 0.4703 0.029 Uiso 1 1 calc R . .
C24 C 0.9216(2) 0.2483(4) 0.4305(2) 0.0209(12) Uani 1 1 d U . .
C25 C 0.9580(2) 0.3225(4) 0.4509(2) 0.0270(14) Uani 1 1 d U . .
H25A H 0.9472 0.3746 0.4676 0.032 Uiso 1 1 calc R . .
C26 C 1.0104(2) 0.3224(4) 0.4475(2) 0.0261(13) Uani 1 1 d U . .
H26A H 1.0346 0.3744 0.4618 0.031 Uiso 1 1 calc R . .
C27 C 1.0272(2) 0.2478(4) 0.4237(2) 0.0212(12) Uani 1 1 d U . .
C28 C 0.9910(2) 0.1717(5) 0.4031(2) 0.0291(14) Uani 1 1 d U . .
H28A H 1.0020 0.1192 0.3867 0.035 Uiso 1 1 calc R . .
C29 C 0.9389(2) 0.1726(5) 0.4064(2) 0.0316(15) Uani 1 1 d U . .
H29A H 0.9146 0.1207 0.3921 0.038 Uiso 1 1 calc R . .
C30 C 1.0849(2) 0.2437(4) 0.4229(2) 0.0226(12) Uani 1 1 d U . .
H30A H 1.1082 0.2606 0.4530 0.027 Uiso 1 1 calc R . .
H30B H 1.0933 0.1731 0.4161 0.027 Uiso 1 1 calc R . .
C31 C 0.8556(2) 0.4882(4) 0.50904(19) 0.0207(12) Uani 1 1 d U . .
S1T S 0.76370(6) 0.47581(18) 0.19630(6) 0.0413(5) Uani 1 1 d U . .
F1T F 0.7231(2) 0.5391(4) 0.11515(19) 0.0809(18) Uani 1 1 d U . .
C1T C 0.7145(3) 0.4701(6) 0.1422(3) 0.052(2) Uani 1 1 d U . .
O1T O 0.8127(2) 0.4604(5) 0.1874(2) 0.0697(19) Uani 1 1 d U . .
O2T O 0.7575(4) 0.5790(8) 0.2102(3) 0.140(4) Uani 1 1 d U . .
F2T F 0.7187(3) 0.3831(5) 0.1224(3) 0.141(4) Uani 1 1 d U . .
O3T O 0.7491(3) 0.4054(10) 0.2224(3) 0.159(5) Uani 1 1 d U . .
F3T F 0.6672(2) 0.4783(8) 0.1435(3) 0.159(4) Uani 1 1 d U . .
C1L" C 0.7971(6) -0.0894(14) 0.5027(6) 0.047(5) Uani 0.506(10) 1 d PU A 1
N1L" N 0.7841(7) -0.1742(18) 0.4970(6) 0.094(7) Uani 0.506(10) 1 d PU A 1
C2L" C 0.8092(6) 0.0082(17) 0.5084(7) 0.069(7) Uani 0.506(10) 1 d PU A 1
H2L7 H 0.8312 0.0281 0.4891 0.103 Uiso 0.506(10) 1 calc PR A 1
H2L8 H 0.8292 0.0204 0.5396 0.103 Uiso 0.506(10) 1 calc PR A 1
H2L9 H 0.7762 0.0486 0.5008 0.103 Uiso 0.506(10) 1 calc PR A 1
C1L C 1.1131(3) 0.7172(6) 0.2310(3) 0.0423(19) Uani 1 1 d U . .
N1L N 1.0759(3) 0.6740(6) 0.2132(3) 0.064(2) Uani 1 1 d U . .
C2L C 1.1602(3) 0.7703(8) 0.2540(4) 0.083(4) Uani 1 1 d U . .
H2L1 H 1.1552 0.8017 0.2809 0.124 Uiso 1 1 calc R . .
H2L2 H 1.1678 0.8233 0.2345 0.124 Uiso 1 1 calc R . .
H2L3 H 1.1904 0.7226 0.2623 0.124 Uiso 1 1 calc R . .
C1LA C 0.8835(3) 0.2167(6) 0.2673(3) 0.0438(19) Uani 1 1 d U . .
N1LA N 0.9237(3) 0.2481(5) 0.2880(2) 0.0577(19) Uani 1 1 d U . .
C2LA C 0.8325(3) 0.1803(8) 0.2402(3) 0.081(4) Uani 1 1 d U . .
H2LA H 0.8173 0.1333 0.2577 0.122 Uiso 1 1 calc R . .
H2LB H 0.8373 0.1448 0.2141 0.122 Uiso 1 1 calc R . .
H2LC H 0.8081 0.2381 0.2304 0.122 Uiso 1 1 calc R . .
S1S S 1.12443(6) 0.96964(13) 0.35389(6) 0.0315(4) Uani 1 1 d U . .
O1S O 1.15202(19) 1.0619(4) 0.35121(19) 0.0495(14) Uani 1 1 d U . .
F1S F 1.0368(2) 1.0500(4) 0.3023(2) 0.092(2) Uani 1 1 d U . .
C1S C 1.0679(3) 0.9702(6) 0.3051(3) 0.049(2) Uani 1 1 d U . .
O2S O 1.1526(2) 0.8795(4) 0.35037(18) 0.0486(14) Uani 1 1 d U . .
F2S F 1.0384(2) 0.8876(4) 0.3013(2) 0.091(2) Uani 1 1 d U . .
F3S F 1.0844(3) 0.9717(5) 0.2680(2) 0.101(2) Uani 1 1 d U . .
O3S O 1.0977(2) 0.9688(5) 0.3883(2) 0.0661(17) Uani 1 1 d U . .
N1Y N 0.9335(9) 0.054(2) 0.5408(8) 0.150 Uiso 0.50 1 d PD B 1
C2Y C 1.0000 0.0000 0.5000 0.107(13) Uani 0.50 2 d SPDU . 1
C1Y C 0.9577(10) 0.024(4) 0.5189(14) 0.30(3) Uani 0.50 1 d PDU B 1
C1W C 0.8866(15) -0.043(3) 0.4744(10) 0.114(15) Uani 0.494(10) 1 d PDU A 2
C2W C 0.8402(13) -0.042(2) 0.4902(11) 0.16(2) Uani 0.494(10) 1 d PDU A 2
H2W1 H 0.8420 -0.0990 0.5107 0.246 Uiso 0.494(10) 1 calc PR A 2
H2W2 H 0.8079 -0.0483 0.4648 0.246 Uiso 0.494(10) 1 calc PR A 2
H2W3 H 0.8388 0.0223 0.5058 0.246 Uiso 0.494(10) 1 calc PR A 2
N1W N 0.9286(17) -0.031(3) 0.4719(11) 0.22(2) Uani 0.494(10) 1 d PDU A 2

loop_
_atom_site_aniso_label
_atom_site_aniso_U_11
_atom_site_aniso_U_22
_atom_site_aniso_U_33
_atom_site_aniso_U_23
_atom_site_aniso_U_13
_atom_site_aniso_U_12
Cu1 0.0140(3) 0.0185(3) 0.0148(4) -0.0027(3) 0.0037(3) -0.0009(3)
O1 0.0259(18) 0.029(2) 0.015(2) -0.0062(19) -0.0011(18) -0.0071(19)
N1 0.0068(17) 0.030(3) 0.016(3) -0.001(2) -0.0001(19) -0.0023(18)
C1 0.013(2) 0.032(3) 0.032(4) -0.005(3) 0.006(3) 0.003(2)
Cu2 0.0149(3) 0.0248(4) 0.0188(4) -0.0046(3) 0.0033(3) -0.0025(3)
O2 0.0240(18) 0.037(2) 0.024(2) -0.008(2) 0.0108(18) -0.0023(19)
N2 0.0161(18) 0.017(2) 0.015(2) -0.003(2) 0.0025(18) -0.0022(19)
C2 0.024(3) 0.024(3) 0.022(4) -0.007(3) 0.005(3) -0.002(2)
N3 0.0139(18) 0.015(2) 0.015(3) 0.0059(18) 0.0016(19) 0.0030(16)
O3 0.027(2) 0.098(5) 0.033(3) -0.005(3) 0.008(2) -0.028(3)
C3 0.021(2) 0.028(3) 0.017(3) -0.003(2) 0.004(3) 0.002(2)
N4 0.0133(18) 0.015(2) 0.015(3) -0.0043(18) 0.0006(19) -0.0011(16)
C4 0.018(2) 0.031(3) 0.021(3) -0.002(3) 0.004(2) -0.001(2)
N5 0.021(2) 0.026(2) 0.020(3) -0.005(2) 0.004(2) -0.001(2)
C5 0.027(3) 0.028(3) 0.019(3) 0.006(2) 0.009(3) -0.003(2)
C6 0.023(3) 0.025(3) 0.018(3) 0.002(2) 0.004(3) -0.002(2)
N6 0.019(2) 0.030(3) 0.024(3) -0.003(2) 0.003(2) -0.010(2)
C7 0.018(2) 0.030(3) 0.029(4) -0.005(3) 0.010(3) -0.007(2)
C8 0.019(3) 0.025(3) 0.047(5) -0.004(3) 0.014(3) 0.002(2)
C9 0.020(2) 0.019(3) 0.027(4) -0.004(2) 0.005(3) 0.000(2)
C10 0.020(2) 0.027(3) 0.045(4) 0.003(3) 0.014(3) 0.005(2)
C11 0.024(3) 0.024(3) 0.042(4) 0.001(3) 0.016(3) 0.001(2)
C12 0.017(2) 0.030(3) 0.026(4) -0.006(3) 0.006(3) -0.001(2)
C13 0.027(3) 0.026(3) 0.074(6) 0.021(3) 0.021(4) 0.013(3)
C14 0.034(3) 0.030(4) 0.070(6) 0.018(3) 0.027(4) 0.004(3)
C15 0.013(2) 0.031(3) 0.031(4) -0.008(3) 0.007(2) 0.001(2)
C16 0.019(3) 0.041(4) 0.036(4) -0.007(3) 0.006(3) 0.005(3)
C17 0.029(3) 0.027(3) 0.026(4) 0.002(3) 0.003(3) 0.004(3)
C18 0.028(3) 0.032(4) 0.024(4) -0.001(3) 0.002(3) 0.005(2)
C19 0.025(3) 0.045(4) 0.027(4) -0.006(3) 0.007(3) 0.002(3)
C20 0.025(3) 0.034(3) 0.026(4) -0.009(3) -0.002(3) -0.008(3)
C21 0.027(3) 0.026(3) 0.026(4) -0.008(3) -0.003(3) -0.003(3)
C22 0.016(2) 0.036(4) 0.041(4) -0.006(3) 0.009(3) -0.012(2)
C23 0.020(2) 0.024(3) 0.029(4) -0.001(3) 0.007(3) -0.005(2)
C24 0.014(2) 0.025(3) 0.023(3) 0.000(2) 0.004(2) -0.002(2)
C25 0.021(2) 0.023(3) 0.038(4) -0.008(3) 0.010(3) 0.000(2)
C26 0.020(2) 0.024(3) 0.035(4) -0.006(3) 0.008(3) -0.006(2)
C27 0.018(2) 0.025(3) 0.021(3) 0.002(2) 0.006(2) 0.001(2)
C28 0.030(3) 0.023(3) 0.034(4) -0.004(3) 0.009(3) 0.000(3)
C29 0.021(3) 0.029(3) 0.042(5) -0.013(3) 0.006(3) -0.008(3)
C30 0.017(2) 0.026(3) 0.023(4) 0.000(3) 0.003(2) 0.004(2)
C31 0.017(2) 0.032(3) 0.011(3) 0.000(2) 0.000(2) 0.002(2)
S1T 0.0245(7) 0.0740(13) 0.0274(10) 0.0054(10) 0.0107(7) 0.0026(9)
F1T 0.102(4) 0.058(3) 0.061(4) 0.029(3) -0.012(3) -0.005(3)
C1T 0.047(4) 0.029(4) 0.074(7) 0.005(4) 0.007(4) -0.008(4)
O1T 0.037(3) 0.115(6) 0.066(4) 0.019(4) 0.028(3) 0.015(3)
O2T 0.141(7) 0.157(8) 0.078(6) -0.088(6) -0.038(5) 0.080(7)
F2T 0.154(7) 0.061(4) 0.138(7) -0.045(4) -0.071(6) 0.013(4)
O3T 0.063(4) 0.311(14) 0.091(7) 0.134(8) 0.002(4) -0.045(7)
F3T 0.033(3) 0.322(12) 0.109(7) 0.060(7) -0.001(3) 0.010(5)
C1L" 0.033(7) 0.048(10) 0.068(13) 0.024(9) 0.029(8) 0.020(8)
N1L" 0.081(12) 0.16(2) 0.049(11) -0.004(12) 0.036(10) 0.050(13)
C2L" 0.022(6) 0.13(2) 0.060(13) 0.008(12) 0.022(7) 0.020(9)
C1L 0.048(4) 0.040(4) 0.044(5) -0.011(3) 0.021(4) -0.014(3)
N1L 0.065(5) 0.054(4) 0.064(6) -0.005(4) 0.005(4) -0.025(4)
C2L 0.053(5) 0.105(8) 0.103(9) -0.057(7) 0.043(6) -0.043(5)
C1LA 0.057(5) 0.041(4) 0.038(5) -0.009(3) 0.021(4) -0.013(4)
N1LA 0.073(5) 0.051(4) 0.040(5) -0.013(3) 0.003(4) -0.021(4)
C2LA 0.050(5) 0.119(9) 0.083(8) -0.066(7) 0.032(5) -0.042(5)
S1S 0.0312(7) 0.0257(7) 0.0352(10) -0.0006(8) 0.0057(7) 0.0006(7)
O1S 0.043(3) 0.036(3) 0.064(4) 0.004(2) 0.006(3) -0.015(2)
F1S 0.061(3) 0.041(3) 0.134(6) -0.012(3) -0.036(3) 0.018(2)
C1S 0.047(4) 0.026(3) 0.058(6) -0.002(4) -0.010(4) -0.001(4)
O2S 0.051(3) 0.034(3) 0.054(4) -0.003(2) 0.005(3) 0.017(2)
F2S 0.071(3) 0.044(3) 0.118(5) -0.002(3) -0.037(3) -0.019(3)
F3S 0.121(5) 0.107(5) 0.044(4) 0.003(4) -0.026(4) 0.005(4)
O3S 0.067(4) 0.080(4) 0.062(4) 0.000(4) 0.036(3) -0.007(3)
C2Y 0.074(17) 0.14(3) 0.08(2) 0.09(2) -0.014(17) 0.027(19)
C1Y 0.36(5) 0.34(5) 0.28(4) -0.04(3) 0.22(4) 0.13(3)
C1W 0.14(3) 0.057(15) 0.11(3) -0.010(17) -0.03(2) -0.02(2)
C2W 0.15(3) 0.09(2) 0.16(4) 0.06(2) -0.11(3) -0.01(2)
N1W 0.47(6) 0.09(2) 0.14(3) 0.06(2) 0.14(4) 0.08(4)

loop_
_atom_type_symbol
_atom_type_description
_atom_type_scat_dispersion_real
_atom_type_scat_dispersion_imag
_atom_type_scat_source
C C 0.0033 0.0016 'International Tables Vol C Tables 4.2.6.8 and 6.1.1.4'
H H 0.0000 0.0000 'International Tables Vol C Tables 4.2.6.8 and 6.1.1.4'
N N 0.0061 0.0033 'International Tables Vol C Tables 4.2.6.8 and 6.1.1.4'
O O 0.0106 0.0060 'International Tables Vol C Tables 4.2.6.8 and 6.1.1.4'
F F 0.0171 0.0103 'International Tables Vol C Tables 4.2.6.8 and 6.1.1.4'
S S 0.1246 0.1234 'International Tables Vol C Tables 4.2.6.8 and 6.1.1.4'
Cu Cu 0.3201 1.2651 'International Tables Vol C Tables 4.2.6.8 and 6.1.1.4'

loop_
_geom_angle_atom_site_label_1
_geom_angle_atom_site_label_2
_geom_angle_atom_site_label_3
_geom_angle
_geom_angle_site_symmetry_1
_geom_angle_site_symmetry_3
O1 Cu1 N2 167.04(16) . .
O1 Cu1 N3 100.42(18) . .
N2 Cu1 N3 85.69(19) . .
O1 Cu1 N1 92.42(18) . .
N2 Cu1 N1 84.86(19) . .
N3 Cu1 N1 160.46(17) . .
C31 O1 Cu1 138.2(4) 5_766 .
C2 N1 C30 109.7(4) . .
C2 N1 C1 109.6(4) . .
C30 N1 C1 107.1(4) . .
C2 N1 Cu1 109.0(3) . .
C30 N1 Cu1 120.3(3) . .
C1 N1 Cu1 100.5(3) . .
O2 Cu2 N5 168.38(16) . .
O2 Cu2 N4 93.63(19) . .
N5 Cu2 N4 86.14(19) . .
O2 Cu2 N6 98.1(2) . .
N5 Cu2 N6 85.3(2) . .
N4 Cu2 N6 161.24(17) . .
C31 O2 Cu2 131.7(4) . .
C5 N2 C3 111.4(4) . .
C5 N2 C4 110.3(4) . .
C3 N2 C4 111.1(4) . .
C5 N2 Cu1 108.8(3) . .
C3 N2 Cu1 108.6(3) . .
C4 N2 Cu1 106.6(3) . .
N1 C2 C3 109.4(5) . .
C8 N3 C6 108.3(4) . .
C8 N3 C7 107.5(4) . .
C6 N3 C7 108.9(4) . .
C8 N3 Cu1 120.4(4) . .
C6 N3 Cu1 108.4(3) . .
C7 N3 Cu1 102.8(3) . .
N2 C3 C2 108.7(4) . .
C15 N4 C16 107.4(4) . .
C15 N4 C17 109.9(4) . .
C16 N4 C17 108.2(4) . .
C15 N4 Cu2 120.7(4) . .
C16 N4 Cu2 102.0(3) . .
C17 N4 Cu2 107.8(3) . .
C20 N5 C18 112.3(4) . .
C20 N5 C19 111.0(5) . .
C18 N5 C19 109.2(5) . .
C20 N5 Cu2 107.8(4) . .
C18 N5 Cu2 107.3(4) . .
C19 N5 Cu2 109.2(4) . .
N2 C5 C6 108.5(5) . .
N3 C6 C5 109.4(5) . .
C23 N6 C21 112.1(5) . .
C23 N6 C22 107.3(5) . .
C21 N6 C22 109.2(5) . .
C23 N6 Cu2 117.9(3) . .
C21 N6 Cu2 107.0(4) . .
C22 N6 Cu2 102.7(4) . .
N3 C8 C9 113.9(5) . .
C14 C9 C10 118.4(5) . .
C14 C9 C8 120.4(5) . .
C10 C9 C8 121.2(5) . .
C11 C10 C9 120.6(6) . .
C10 C11 C12 120.6(6) . .
C13 C12 C11 118.4(5) . .
C13 C12 C15 121.3(5) . .
C11 C12 C15 120.0(5) . .
C12 C13 C14 121.7(6) . .
C9 C14 C13 120.3(6) . .
N4 C15 C12 115.7(5) . .
C18 C17 N4 109.1(5) . .
N5 C18 C17 109.5(5) . .
N5 C20 C21 108.2(5) . .
N6 C21 C20 110.4(5) . .
N6 C23 C24 114.8(5) . .
C25 C24 C29 117.8(5) . .
C25 C24 C23 120.1(5) . .
C29 C24 C23 121.6(5) . .
C24 C25 C26 121.2(5) . .
C27 C26 C25 120.7(5) . .
C26 C27 C28 118.8(5) . .
C26 C27 C30 120.4(5) . .
C28 C27 C30 120.6(5) . .
C29 C28 C27 120.2(6) . .
C28 C29 C24 121.3(6) . .
N1 C30 C27 114.8(5) . .
O3 C31 O1 123.5(5) . 5_766
O3 C31 O2 121.8(6) . .
O1 C31 O2 114.7(5) 5_766 .
O3T S1T O1T 116.7(5) . .
O3T S1T O2T 112.5(8) . .
O1T S1T O2T 112.4(6) . .
O3T S1T C1T 106.8(5) . .
O1T S1T C1T 104.6(4) . .
O2T S1T C1T 102.2(4) . .
F3T C1T F1T 108.4(8) . .
F3T C1T F2T 107.8(9) . .
F1T C1T F2T 104.2(9) . .
F3T C1T S1T 114.1(8) . .
F1T C1T S1T 111.8(5) . .
F2T C1T S1T 110.1(6) . .
N1L" C1L" C2L" 177.1(19) . .
N1L C1L C2L 179.0(12) . .
N1LA C1LA C2LA 178.0(10) . .
O2S S1S O1S 115.3(3) . .
O2S S1S O3S 115.1(4) . .
O1S S1S O3S 114.2(4) . .
O2S S1S C1S 104.8(3) . .
O1S S1S C1S 104.6(3) . .
O3S S1S C1S 100.5(4) . .
F1S C1S F2S 108.7(7) . .
F1S C1S F3S 105.8(8) . .
F2S C1S F3S 104.7(7) . .
F1S C1S S1S 113.6(6) . .
F2S C1S S1S 113.0(6) . .
F3S C1S S1S 110.3(6) . .
C1Y C2Y C1Y 180(3) . 5_756
N1Y C1Y C2Y 164(3) . .
N1W C1W C2W 163(2) . .

loop_
_geom_bond_atom_site_label_1
_geom_bond_atom_site_label_2
_geom_bond_distance
_geom_bond_site_symmetry_2
Cu1 O1 1.874(4) .
Cu1 N2 1.990(4) .
Cu1 N3 2.045(4) .
Cu1 N1 2.058(5) .
O1 C31 1.291(7) 5_766
N1 C2 1.487(7) .
N1 C30 1.491(7) .
N1 C1 1.499(6) .
Cu2 O2 1.873(4) .
Cu2 N5 1.998(5) .
Cu2 N4 2.052(4) .
Cu2 N6 2.068(5) .
O2 C31 1.301(6) .
N2 C5 1.478(7) .
N2 C3 1.478(7) .
N2 C4 1.494(6) .
C2 C3 1.518(8) .
N3 C8 1.489(7) .
N3 C6 1.493(7) .
N3 C7 1.516(6) .
O3 C31 1.239(6) .
N4 C15 1.472(7) .
N4 C16 1.489(6) .
N4 C17 1.515(8) .
N5 C20 1.482(7) .
N5 C18 1.489(7) .
N5 C19 1.492(7) .
C5 C6 1.530(8) .
N6 C23 1.479(8) .
N6 C21 1.494(8) .
N6 C22 1.501(6) .
C8 C9 1.514(7) .
C9 C14 1.382(8) .
C9 C10 1.393(8) .
C10 C11 1.392(7) .
C11 C12 1.392(8) .
C12 C13 1.364(8) .
C12 C15 1.516(7) .
C13 C14 1.394(8) .
C17 C18 1.509(8) .
C20 C21 1.497(9) .
C23 C24 1.515(7) .
C24 C25 1.383(8) .
C24 C29 1.397(8) .
C25 C26 1.399(7) .
C26 C27 1.376(8) .
C27 C28 1.399(8) .
C27 C30 1.510(7) .
C28 C29 1.390(7) .
C31 O1 1.291(7) 5_766
S1T O3T 1.359(7) .
S1T O1T 1.396(5) .
S1T O2T 1.446(8) .
S1T C1T 1.809(9) .
F1T C1T 1.303(9) .
C1T F3T 1.249(9) .
C1T F2T 1.318(10) .
C1L" N1L" 1.16(2) .
C1L" C2L" 1.32(3) .
C1L N1L 1.123(9) .
C1L C2L 1.417(10) .
C1LA N1LA 1.139(9) .
C1LA C2LA 1.439(11) .
S1S O2S 1.413(5) .
S1S O1S 1.423(5) .
S1S O3S 1.441(6) .
S1S C1S 1.792(8) .
F1S C1S 1.311(8) .
C1S F2S 1.314(8) .
C1S F3S 1.347(11) .
N1Y C1Y 1.128(5) .
C2Y C1Y 1.426(5) .
C2Y C1Y 1.426(5) 5_756
C1W N1W 1.129(5) .
C1W C2W 1.429(5) .

loop_
_geom_torsion_atom_site_label_1
_geom_torsion_atom_site_label_2
_geom_torsion_atom_site_label_3
_geom_torsion_atom_site_label_4
_geom_torsion
_geom_torsion_site_symmetry_1
_geom_torsion_site_symmetry_4
N2 Cu1 O1 C31 -147.3(7) . 5_766
N3 Cu1 O1 C31 -30.0(6) . 5_766
N1 Cu1 O1 C31 135.2(5) . 5_766
O1 Cu1 N1 C2 163.3(3) . .
N2 Cu1 N1 C2 -4.0(3) . .
N3 Cu1 N1 C2 -65.4(6) . .
O1 Cu1 N1 C30 35.4(4) . .
N2 Cu1 N1 C30 -131.9(4) . .
N3 Cu1 N1 C30 166.7(5) . .
O1 Cu1 N1 C1 -81.6(3) . .
N2 Cu1 N1 C1 111.1(3) . .
N3 Cu1 N1 C1 49.7(7) . .
N5 Cu2 O2 C31 164.1(8) . .
N4 Cu2 O2 C31 75.6(5) . .
N6 Cu2 O2 C31 -89.7(5) . .
O1 Cu1 N2 C5 138.4(7) . .
N3 Cu1 N2 C5 19.6(3) . .
N1 Cu1 N2 C5 -143.2(3) . .
O1 Cu1 N2 C3 -100.2(8) . .
N3 Cu1 N2 C3 141.0(3) . .
N1 Cu1 N2 C3 -21.9(3) . .
O1 Cu1 N2 C4 19.5(10) . .
N3 Cu1 N2 C4 -99.3(4) . .
N1 Cu1 N2 C4 97.8(4) . .
C30 N1 C2 C3 162.2(4) . .
C1 N1 C2 C3 -80.6(5) . .
Cu1 N1 C2 C3 28.6(5) . .
O1 Cu1 N3 C8 -36.6(4) . .
N2 Cu1 N3 C8 131.9(4) . .
N1 Cu1 N3 C8 -166.9(5) . .
O1 Cu1 N3 C6 -162.0(3) . .
N2 Cu1 N3 C6 6.5(3) . .
N1 Cu1 N3 C6 67.8(6) . .
O1 Cu1 N3 C7 82.8(3) . .
N2 Cu1 N3 C7 -108.7(3) . .
N1 Cu1 N3 C7 -47.5(7) . .
C5 N2 C3 C2 163.1(4) . .
C4 N2 C3 C2 -73.5(6) . .
Cu1 N2 C3 C2 43.4(5) . .
N1 C2 C3 N2 -47.7(5) . .
O2 Cu2 N4 C15 35.9(4) . .
N5 Cu2 N4 C15 -132.5(4) . .
N6 Cu2 N4 C15 164.5(5) . .
O2 Cu2 N4 C16 -82.9(4) . .
N5 Cu2 N4 C16 108.7(4) . .
N6 Cu2 N4 C16 45.7(7) . .
O2 Cu2 N4 C17 163.2(3) . .
N5 Cu2 N4 C17 -5.1(3) . .
N6 Cu2 N4 C17 -68.1(7) . .
O2 Cu2 N5 C20 128.9(9) . .
N4 Cu2 N5 C20 -141.9(4) . .
N6 Cu2 N5 C20 21.4(4) . .
O2 Cu2 N5 C18 -110.0(10) . .
N4 Cu2 N5 C18 -20.7(3) . .
N6 Cu2 N5 C18 142.5(4) . .
O2 Cu2 N5 C19 8.2(12) . .
N4 Cu2 N5 C19 97.5(4) . .
N6 Cu2 N5 C19 -99.2(4) . .
C3 N2 C5 C6 -161.0(4) . .
C4 N2 C5 C6 75.2(6) . .
Cu1 N2 C5 C6 -41.4(5) . .
C8 N3 C6 C5 -162.9(4) . .
C7 N3 C6 C5 80.5(5) . .
Cu1 N3 C6 C5 -30.6(4) . .
N2 C5 C6 N3 47.9(5) . .
O2 Cu2 N6 C23 -36.2(4) . .
N5 Cu2 N6 C23 132.7(4) . .
N4 Cu2 N6 C23 -164.2(5) . .
O2 Cu2 N6 C21 -163.6(3) . .
N5 Cu2 N6 C21 5.2(3) . .
N4 Cu2 N6 C21 68.4(7) . .
O2 Cu2 N6 C22 81.5(4) . .
N5 Cu2 N6 C22 -109.7(4) . .
N4 Cu2 N6 C22 -46.6(8) . .
C6 N3 C8 C9 65.1(6) . .
C7 N3 C8 C9 -177.4(5) . .
Cu1 N3 C8 C9 -60.4(6) . .
N3 C8 C9 C14 -113.5(7) . .
N3 C8 C9 C10 67.6(8) . .
C14 C9 C10 C11 -3.2(10) . .
C8 C9 C10 C11 175.7(6) . .
C9 C10 C11 C12 1.6(10) . .
C10 C11 C12 C13 -0.1(10) . .
C10 C11 C12 C15 -173.8(6) . .
C11 C12 C13 C14 0.2(11) . .
C15 C12 C13 C14 173.8(7) . .
C10 C9 C14 C13 3.4(11) . .
C8 C9 C14 C13 -175.5(7) . .
C12 C13 C14 C9 -1.9(13) . .
C16 N4 C15 C12 178.6(5) . .
C17 N4 C15 C12 -63.9(6) . .
Cu2 N4 C15 C12 62.5(7) . .
C13 C12 C15 N4 114.4(7) . .
C11 C12 C15 N4 -72.1(8) . .
C15 N4 C17 C18 163.3(4) . .
C16 N4 C17 C18 -79.7(5) . .
Cu2 N4 C17 C18 30.0(5) . .
C20 N5 C18 C17 161.6(5) . .
C19 N5 C18 C17 -74.9(6) . .
Cu2 N5 C18 C17 43.3(5) . .
N4 C17 C18 N5 -49.0(6) . .
C18 N5 C20 C21 -162.1(5) . .
C19 N5 C20 C21 75.4(6) . .
Cu2 N5 C20 C21 -44.2(5) . .
C23 N6 C21 C20 -161.9(5) . .
C22 N6 C21 C20 79.3(6) . .
Cu2 N6 C21 C20 -31.2(5) . .
N5 C20 C21 N6 50.6(6) . .
C21 N6 C23 C24 63.7(6) . .
C22 N6 C23 C24 -176.4(5) . .
Cu2 N6 C23 C24 -61.2(6) . .
N6 C23 C24 C25 85.1(7) . .
N6 C23 C24 C29 -102.3(7) . .
C29 C24 C25 C26 0.4(10) . .
C23 C24 C25 C26 173.2(6) . .
C24 C25 C26 C27 -0.3(10) . .
C25 C26 C27 C28 -0.2(9) . .
C25 C26 C27 C30 -175.6(6) . .
C26 C27 C28 C29 0.6(10) . .
C30 C27 C28 C29 175.9(6) . .
C27 C28 C29 C24 -0.4(10) . .
C25 C24 C29 C28 -0.1(10) . .
C23 C24 C29 C28 -172.8(6) . .
C2 N1 C30 C27 -65.3(6) . .
C1 N1 C30 C27 175.8(5) . .
Cu1 N1 C30 C27 62.2(6) . .
C26 C27 C30 N1 -82.4(7) . .
C28 C27 C30 N1 102.3(7) . .
Cu2 O2 C31 O3 32.7(9) . .
Cu2 O2 C31 O1 -148.0(4) . 5_766
O3T S1T C1T F3T 53.0(10) . .
O1T S1T C1T F3T 177.3(8) . .
O2T S1T C1T F3T -65.3(9) . .
O3T S1T C1T F1T 176.3(8) . .
O1T S1T C1T F1T -59.3(7) . .
O2T S1T C1T F1T 58.1(8) . .
O3T S1T C1T F2T -68.3(9) . .
O1T S1T C1T F2T 56.0(8) . .
O2T S1T C1T F2T 173.4(8) . .
O2S S1S C1S F1S -179.4(6) . .
O1S S1S C1S F1S -57.7(8) . .
O3S S1S C1S F1S 60.9(7) . .
O2S S1S C1S F2S 56.1(7) . .
O1S S1S C1S F2S 177.8(6) . .
O3S S1S C1S F2S -63.6(7) . .
O2S S1S C1S F3S -60.8(6) . .
O1S S1S C1S F3S 60.9(6) . .
O3S S1S C1S F3S 179.6(6) . .
C1Y C2Y C1Y N1Y -66(30) 5_756 .
